data_2015093
loop_
_publ_author_name
'Graham Smith'
'Urs D. Wermuth'
'Peter C. Healy'

_publ_section_title
;
 Layered structures in proton-transfer compounds of 5-sulfosalicylic
 acid with the aromatic polyamines 2,6-diaminopyridine and
 1,4-phenylenediamine
;
_journal_coeditor_code TA1503
_journal_issue 9
_journal_name_full 'Acta Crystallographica Section C'
_journal_page_first o555
_journal_page_last o558
_journal_paper_doi 10.1107/S010827010502439X
_journal_volume 61
_journal_year 2005
_chemical_formula_iupac 'C5 H8 N3 +, C7 H5 O6 S -, H2 O'
_chemical_formula_moiety 'C5 H8 N3 +, C7 H5 O6 S -, H2 O'
_chemical_formula_sum 'C12 H15 N3 O7 S'
_chemical_formula_weight 345.34
_chemical_melting_point 525.0(10)
_chemical_name_common '2,6-diaminopyridinium 5-sulfosalicylate monohydrate'
_chemical_name_systematic
;
2,6-diaminopyridinium 3-carboxy-4-hydroxybenzenesulfonate monohydrate'
;
_space_group_IT_number 4
_symmetry_cell_setting monoclinic
_symmetry_space_group_name_Hall 'P 2yb'
_symmetry_space_group_name_H-M 'P 1 21 1'
_atom_sites_solution_hydrogens geom
_atom_sites_solution_primary direct
_atom_sites_solution_secondary difmap
_audit_creation_method 'SHELXL97 (Sheldrick, 1997)'
_cell_angle_alpha 90.00
_cell_angle_beta 105.001(14)
_cell_angle_gamma 90.00
_cell_formula_units_Z 2
_cell_length_a 8.4778(15)
_cell_length_b 13.085(2)
_cell_length_c 6.7562(11)
_cell_measurement_reflns_used 25
_cell_measurement_temperature 297(2)
_cell_measurement_theta_max 15.8
_cell_measurement_theta_min 12.6
_cell_volume 723.9(2)
_computing_cell_refinement
;
MSC/AFC Diffractometer Control Software
;
_computing_data_collection
;
MSC/AFC Diffractometer Control Software (Molecular Structure Corporation,
1999)
;
_computing_data_reduction
;
TeXsan for Windows (Molecular Structure Corporation, 1999)
;
_computing_molecular_graphics 'PLATON (Spek, 2003)'
_computing_publication_material PLATON
_computing_structure_refinement 'SHELXL97 (Sheldrick, 1997)'
_computing_structure_solution 'SHELXS97 (Sheldrick, 1997)'
_diffrn_ambient_temperature 297(2)
_diffrn_measured_fraction_theta_full 0.999
_diffrn_measured_fraction_theta_max 0.999
_diffrn_measurement_device_type 'Rigaku AFC 7R'
_diffrn_measurement_method \w--2\q
_diffrn_radiation_monochromator graphite
_diffrn_radiation_source 'Rigaku rotating anode'
_diffrn_radiation_type MoK\a
_diffrn_radiation_wavelength 0.71069
_diffrn_reflns_av_R_equivalents 0.0136
_diffrn_reflns_av_sigmaI/netI 0.0372
_diffrn_reflns_limit_h_max 11
_diffrn_reflns_limit_h_min -4
_diffrn_reflns_limit_k_max 17
_diffrn_reflns_limit_k_min 0
_diffrn_reflns_limit_l_max 8
_diffrn_reflns_limit_l_min -8
_diffrn_reflns_number 1965
_diffrn_reflns_theta_full 27.49
_diffrn_reflns_theta_max 27.49
_diffrn_reflns_theta_min 2.93
_diffrn_standards_decay_% 0.50
_diffrn_standards_interval_time 150
_diffrn_standards_number 3
_exptl_absorpt_coefficient_mu 0.267
_exptl_absorpt_correction_type none
_exptl_crystal_colour 'pale brown'
_exptl_crystal_density_diffrn 1.584
_exptl_crystal_density_method 'not measured'
_exptl_crystal_description prism
_exptl_crystal_F_000 360
_exptl_crystal_size_max 0.40
_exptl_crystal_size_mid 0.30
_exptl_crystal_size_min 0.30
_refine_diff_density_max 0.247
_refine_diff_density_min -0.237
_refine_ls_abs_structure_details 'Flack (1983)'
_refine_ls_abs_structure_Flack 0.06(12)
_refine_ls_extinction_method none
_refine_ls_goodness_of_fit_ref 0.886
_refine_ls_hydrogen_treatment mixed
_refine_ls_matrix_type full
_refine_ls_number_parameters 243
_refine_ls_number_reflns 1726
_refine_ls_number_restraints 1
_refine_ls_restrained_S_all 0.886
_refine_ls_R_factor_all 0.0530
_refine_ls_R_factor_gt 0.0335
_refine_ls_shift/su_max 0.002
_refine_ls_shift/su_mean 0.000
_refine_ls_structure_factor_coef Fsqd
_refine_ls_weighting_details 'calc w=1/[\s^2^(Fo^2^)+(0.10P)^2^+0.0953P] where P=(Fo^2^+2Fc^2^)/3'
_refine_ls_weighting_scheme calc
_refine_ls_wR_factor_gt 0.096
_refine_ls_wR_factor_ref 0.112
_reflns_number_gt 1406
_reflns_number_total 1726
_reflns_threshold_expression I>2\s(I)
_cod_data_source_file ta1503.cif
_cod_data_source_block I
_cod_depositor_comments
;
The following automatic conversions were performed:

'_chemical_melting_point' value '524--526' was changed to '525.0(10)'
- the average value was taken and precision was estimated.

Automatic conversion script
Id: cif_fix_values 1646 2011-03-28 12:23:43Z adriana 

The following automatic conversions were performed:

'_chemical_melting_point' value '524--526' was changed to '525.0(10)'
- the average value was taken and precision was estimated.

Automatic conversion script
Id: cif_fix_values 1715 2011-07-08 13:25:40Z adriana 
;
_cod_original_sg_symbol_H-M 'P 21'
_cod_database_code 2015093
_cod_database_fobs_code 2015093

loop_
_symmetry_equiv_pos_as_xyz
'x, y, z'
'-x, y+1/2, -z'

loop_
_atom_site_aniso_label
_atom_site_aniso_U_11
_atom_site_aniso_U_22
_atom_site_aniso_U_33
_atom_site_aniso_U_12
_atom_site_aniso_U_13
_atom_site_aniso_U_23
S5 0.0214(4) 0.0424(4) 0.0510(5) -0.0041(4) 0.0074(3) 0.0013(4)
O2 0.0388(14) 0.0384(14) 0.0614(17) -0.0052(12) 0.0095(13) 0.0025(13)
O51 0.0268(11) 0.069(2) 0.0646(16) -0.0042(13) 0.0176(11) 0.0144(16)
O52 0.0386(14) 0.068(2) 0.0625(17) -0.0117(15) -0.0090(13) 0.0044(16)
O53 0.0382(15) 0.0416(16) 0.091(2) -0.0067(13) 0.0225(15) -0.0119(16)
O71 0.0245(13) 0.0460(15) 0.0730(18) 0.0001(11) 0.0149(12) -0.0074(13)
O72 0.0279(12) 0.0506(17) 0.0720(19) -0.0086(12) 0.0042(12) -0.0076(15)
C1 0.0254(15) 0.0369(17) 0.0301(15) -0.0005(12) 0.0063(12) 0.0023(13)
C2 0.0306(16) 0.0359(18) 0.0352(16) -0.0058(13) 0.0095(13) 0.0044(14)
C3 0.0371(18) 0.0338(17) 0.052(2) 0.0070(15) 0.0134(16) 0.0003(15)
C4 0.0247(15) 0.0411(19) 0.0445(19) 0.0030(14) 0.0077(13) 0.0016(16)
C5 0.0254(14) 0.0411(18) 0.0307(15) -0.0049(13) 0.0076(12) 0.0027(13)
C6 0.0250(14) 0.0342(16) 0.0340(15) -0.0020(12) 0.0099(12) -0.0020(13)
C7 0.0253(15) 0.046(2) 0.0377(17) -0.0046(14) 0.0075(13) -0.0030(15)
N11 0.0328(15) 0.0372(17) 0.0330(14) -0.0078(13) 0.0048(11) 0.0020(12)
N21 0.040(2) 0.0431(19) 0.0548(19) 0.0052(15) 0.0024(15) -0.0035(16)
N61 0.0326(17) 0.056(2) 0.061(2) -0.0022(18) 0.0057(15) 0.001(2)
C21 0.0300(15) 0.0398(18) 0.0284(15) 0.0017(14) 0.0044(12) 0.0013(14)
C31 0.0298(16) 0.045(2) 0.0377(18) -0.0046(15) 0.0051(13) 0.0012(15)
C41 0.0429(19) 0.0388(19) 0.0390(18) -0.0093(16) 0.0064(15) -0.0017(15)
C51 0.043(2) 0.0352(18) 0.0441(19) 0.0048(15) 0.0123(16) 0.0027(15)
C61 0.0309(17) 0.045(2) 0.0335(17) -0.0020(15) 0.0072(14) -0.0006(14)
O1W 0.0498(18) 0.059(2) 0.060(2) -0.0101(17) 0.0069(16) -0.0014(17)

loop_
_atom_site_label
_atom_site_fract_x
_atom_site_fract_y
_atom_site_fract_z
_atom_site_U_iso_or_equiv
_atom_site_thermal_displace_type
_atom_site_occupancy
_atom_site_type_symbol
S5 0.96025(9) 0.09870(7) 0.30700(14) 0.0386(3) Uani 1.000 S
O2 0.4791(4) -0.2341(2) 0.0940(5) 0.0468(9) Uani 1.000 O
O51 1.0254(3) 0.1158(3) 0.1284(5) 0.0524(9) Uani 1.000 O
O52 1.0837(4) 0.0619(3) 0.4803(5) 0.0605(10) Uani 1.000 O
O53 0.8771(4) 0.1898(2) 0.3517(6) 0.0559(10) Uani 1.000 O
O71 0.3248(3) 0.0659(2) 0.1281(5) 0.0474(9) Uani 1.000 O
O72 0.2513(3) -0.0964(2) 0.0559(5) 0.0518(9) Uani 1.000 O
C1 0.5333(4) -0.0540(3) 0.1445(5) 0.0310(9) Uani 1.000 C
C2 0.5846(4) -0.1551(3) 0.1372(5) 0.0337(10) Uani 1.000 C
C3 0.7516(5) -0.1774(3) 0.1769(6) 0.0406(11) Uani 1.000 C
C4 0.8645(4) -0.0999(3) 0.2260(6) 0.0370(10) Uani 1.000 C
C5 0.8132(4) 0.0014(3) 0.2375(5) 0.0323(9) Uani 1.000 C
C6 0.6490(4) 0.0237(3) 0.1961(5) 0.0306(9) Uani 1.000 C
C7 0.3567(4) -0.0310(3) 0.1056(5) 0.0365(10) Uani 1.000 C
N11 0.6697(4) -0.0305(3) 0.6979(5) 0.0350(9) Uani 1.000 N
N21 0.4379(5) 0.0680(3) 0.6615(6) 0.0478(11) Uani 1.000 N
N61 0.9169(4) -0.1142(4) 0.7403(7) 0.0511(11) Uani 1.000 N
C21 0.5036(4) -0.0244(3) 0.6536(5) 0.0333(9) Uani 1.000 C
C31 0.4141(4) -0.1134(3) 0.6040(6) 0.0382(10) Uani 1.000 C
C41 0.4959(5) -0.2037(3) 0.6034(6) 0.0410(11) Uani 1.000 C
C51 0.6640(5) -0.2084(3) 0.6466(6) 0.0406(11) Uani 1.000 C
C61 0.7528(4) -0.1194(3) 0.6953(5) 0.0367(10) Uani 1.000 C
O1W 0.8131(4) 0.1616(3) 0.7491(6) 0.0576(11) Uani 1.000 O
H2 0.397(9) -0.208(6) 0.092(10) 0.10(2) Uiso 1.000 H
H3 0.786100 -0.246400 0.169100 0.0490 Uiso 1.000 H
H4 0.978200 -0.114700 0.252400 0.0440 Uiso 1.000 H
H6 0.611800 0.092100 0.204100 0.0370 Uiso 1.000 H
H71 0.214(7) 0.076(5) 0.111(8) 0.067(15) Uiso 1.000 H
H11 0.714(5) 0.022(3) 0.706(5) 0.023(9) Uiso 1.000 H
H21A 0.486(7) 0.114(5) 0.713(8) 0.061(17) Uiso 1.000 H
H21B 0.324(6) 0.070(4) 0.634(6) 0.039(11) Uiso 1.000 H
H31 0.298400 -0.112000 0.568900 0.0450 Uiso 1.000 H
H41 0.434500 -0.265300 0.570700 0.0480 Uiso 1.000 H
H51 0.719000 -0.271800 0.644600 0.0500 Uiso 1.000 H
H61A 0.941(7) -0.060(5) 0.777(8) 0.054(16) Uiso 1.000 H
H61B 0.965(7) -0.168(5) 0.749(8) 0.061(17) Uiso 1.000 H
H1A 0.887(7) 0.155(5) 0.847(8) 0.063(16) Uiso 1.000 H
H1B 0.833(7) 0.188(5) 0.643(8) 0.073(17) Uiso 1.000 H

loop_
_atom_type_symbol
_atom_type_description
_atom_type_scat_dispersion_real
_atom_type_scat_dispersion_imag
_atom_type_scat_source
C C 0.0033 0.0016 'International Tables Vol C Tables 4.2.6.8 and 6.1.1.4'
H H 0.0000 0.0000 'International Tables Vol C Tables 4.2.6.8 and 6.1.1.4'
N N 0.0061 0.0033 'International Tables Vol C Tables 4.2.6.8 and 6.1.1.4'
O O 0.0106 0.0060 'International Tables Vol C Tables 4.2.6.8 and 6.1.1.4'
S S 0.1246 0.1234 'International Tables Vol C Tables 4.2.6.8 and 6.1.1.4'

loop_
_geom_angle_atom_site_label_1
_geom_angle_atom_site_label_2
_geom_angle_atom_site_label_3
_geom_angle
_geom_angle_publ_flag
O51 S5 O52 111.79(19) no
O51 S5 O53 110.6(2) no
O51 S5 C5 106.40(18) no
O52 S5 O53 113.3(2) no
O52 S5 C5 106.9(2) no
O53 S5 C5 107.48(18) no
C2 O2 H2 102(6) no
C7 O71 H71 111(4) no
H1A O1W H1B 118(6) no
C21 N11 C61 123.7(4) no
C61 N11 H11 121(3) no
C21 N11 H11 115(3) no
H21A N21 H21B 118(6) no
C21 N21 H21A 124(5) no
C21 N21 H21B 116(3) no
H61A N61 H61B 134(6) no
C61 N61 H61A 107(5) no
C61 N61 H61B 116(4) no
C6 C1 C7 120.6(3) no
C2 C1 C6 119.6(3) no
C2 C1 C7 119.7(3) no
O2 C2 C1 122.6(3) no
O2 C2 C3 117.5(3) no
C1 C2 C3 119.9(3) no
C2 C3 C4 119.9(4) no
C3 C4 C5 120.2(3) no
S5 C5 C6 120.7(3) no
C4 C5 C6 120.0(3) no
S5 C5 C4 119.3(3) no
C1 C6 C5 120.3(4) no
O71 C7 C1 113.8(3) no
O72 C7 C1 122.7(4) no
O71 C7 O72 123.4(3) no
C4 C3 H3 120.45 no
C2 C3 H3 119.67 no
C3 C4 H4 120.15 no
C5 C4 H4 119.61 no
C5 C6 H6 121.19 no
C1 C6 H6 118.47 no
N21 C21 C31 124.2(4) no
N11 C21 C31 118.3(4) no
N11 C21 N21 117.4(4) no
C21 C31 C41 118.7(3) no
C31 C41 C51 122.2(4) no
C41 C51 C61 118.9(4) no
N11 C61 C51 118.1(3) no
N11 C61 N61 117.5(4) no
N61 C61 C51 124.4(4) no
C41 C31 H31 120.50 no
C21 C31 H31 120.78 no
C31 C41 H41 118.88 no
C51 C41 H41 118.89 no
C41 C51 H51 121.18 no
C61 C51 H51 119.95 no

loop_
_geom_bond_atom_site_label_1
_geom_bond_atom_site_label_2
_geom_bond_site_symmetry_1
_geom_bond_site_symmetry_2
_geom_bond_distance
_geom_bond_publ_flag
S5 O51 . . 1.468(3) no
S5 O52 . . 1.437(4) no
S5 O53 . . 1.456(3) no
S5 C5 . . 1.759(4) no
O2 C2 . . 1.349(5) no
O71 C7 . . 1.313(5) no
O72 C7 . . 1.220(5) no
O2 H2 . . 0.77(8) no
O71 H71 . . 0.93(6) no
O1W H1A . . 0.79(6) no
O1W H1B . . 0.85(6) no
N11 C21 . . 1.364(5) no
N11 C61 . . 1.362(5) no
N21 C21 . . 1.338(6) no
N61 C61 . . 1.347(5) no
N11 H11 . . 0.78(4) no
N21 H21A . . 0.76(6) no
N21 H21B . . 0.94(5) no
N61 H61B . . 0.81(6) no
N61 H61A . . 0.76(6) no
C1 C7 . . 1.482(5) no
C1 C6 . . 1.393(5) no
C1 C2 . . 1.397(5) no
C2 C3 . . 1.402(6) no
C3 C4 . . 1.375(6) no
C4 C5 . . 1.403(6) no
C5 C6 . . 1.378(5) no
C3 H3 . . 0.9547 no
C4 H4 . . 0.9537 no
C6 H6 . . 0.9551 no
C21 C31 . . 1.383(5) no
C31 C41 . . 1.371(6) no
C41 C51 . . 1.380(6) no
C51 C61 . . 1.379(6) no
C31 H31 . . 0.9478 no
C41 H41 . . 0.9539 no
C51 H51 . . 0.9535 no

loop_
_geom_hbond_atom_site_label_D
_geom_hbond_atom_site_label_H
_geom_hbond_atom_site_label_A
_geom_hbond_site_symmetry_A
_geom_hbond_distance_DH
_geom_hbond_distance_HA
_geom_hbond_distance_DA
_geom_hbond_angle_DHA
_geom_hbond_publ_flag
O2 H2 O72 . 0.77(8) 1.89(8) 2.605(4) 154(8) yes
O1W H1A O51 1_556 0.79(6) 2.02(5) 2.789(5) 163(6) yes
O1W H1B O53 . 0.85(6) 2.10(5) 2.897(5) 157(6) yes
N11 H11 O1W . 0.78(4) 2.00(4) 2.775(5) 173(4) yes
N21 H21A O2 2_656 0.76(6) 2.35(6) 3.054(5) 154(6) yes
N21 H21B O52 1_455 0.94(5) 2.04(5) 2.936(6) 161(4) yes
N61 H61B O53 2_746 0.81(6) 2.49(6) 3.252(6) 158(5) yes
O71 H71 O51 1_455 0.93(6) 1.71(6) 2.621(4) 166(6) yes
C6 H6 O53 . 0.96 2.55 2.918(5) 103 no
C6 H6 O71 . 0.96 2.38 2.723(4) 101 no

loop_
_geom_torsion_atom_site_label_1
_geom_torsion_atom_site_label_2
_geom_torsion_atom_site_label_3
_geom_torsion_atom_site_label_4
_geom_torsion
_geom_torsion_publ_flag
O51 S5 C5 C4 74.2(3) no
O51 S5 C5 C6 -106.3(3) no
O52 S5 C5 C4 -45.4(3) no
O52 S5 C5 C6 134.1(3) no
O53 S5 C5 C4 -167.4(3) no
O53 S5 C5 C6 12.1(3) no
C21 N11 C61 C51 -0.5(5) no
C61 N11 C21 N21 -179.8(3) no
C61 N11 C21 C31 0.3(5) no
C21 N11 C61 N61 179.4(4) no
C6 C1 C7 O72 178.4(3) no
C6 C1 C7 O71 -1.1(5) no
C2 C1 C7 O72 -4.1(5) no
C2 C1 C7 O71 176.4(3) no
C6 C1 C2 O2 178.1(3) no
C6 C1 C2 C3 -1.5(5) no
C7 C1 C2 C3 -179.0(3) no
C2 C1 C6 C5 0.7(5) no
C7 C1 C6 C5 178.2(3) no
C7 C1 C2 O2 0.6(5) no
O2 C2 C3 C4 -178.6(3) no
C1 C2 C3 C4 1.0(5) no
C2 C3 C4 C5 0.3(6) no
C3 C4 C5 S5 178.4(3) no
C3 C4 C5 C6 -1.1(5) no
S5 C5 C6 C1 -178.9(3) no
C4 C5 C6 C1 0.6(5) no
N11 C21 C31 C41 0.6(5) no
N21 C21 C31 C41 -179.3(4) no
C21 C31 C41 C51 -1.3(6) no
C31 C41 C51 C61 1.1(6) no
C41 C51 C61 N61 180(2) no
C41 C51 C61 N11 -0.2(5) no

loop_
_cod_related_entry_id
_cod_related_entry_database
_cod_related_entry_code
1 ChemSpider 21133731
